data_2018355
loop_
_publ_author_name
'Linden, Anthony'
'de Haro, Teresa'
'Nevado, Cristina'

_publ_section_title
;
 [1,3-Bis(2,6-diisopropylphenyl)imidazol-2-ylidene]chloridogold(I)
;
_journal_coeditor_code SK3424
_journal_issue 1
_journal_name_full 'Acta Crystallographica Section C'
_journal_page_first m1
_journal_page_last m3
_journal_paper_doi 10.1107/S0108270111051365
_journal_volume 68
_journal_year 2012
_chemical_formula_iupac '[Au Cl (C27 H36 N2)]'
_chemical_formula_moiety 'C27 H36 Au Cl N2'
_chemical_formula_sum 'C27 H36 Au Cl N2'
_chemical_formula_weight 621.01
_chemical_name_systematic
;
[1,3-Bis(2,6-diisopropylphenyl)imidazol-2-ylidene]chloridogold(I)
;
_space_group_IT_number 56
_symmetry_cell_setting orthorhombic
_symmetry_space_group_name_Hall '-P 2ab 2ac'
_symmetry_space_group_name_H-M 'P c c n'
_atom_sites_solution_hydrogens geom
_atom_sites_solution_primary direct
_atom_sites_solution_secondary difmap
_audit_creation_method SHELXL97
_cell_angle_alpha 90.00
_cell_angle_beta 90.00
_cell_angle_gamma 90.00
_cell_formula_units_Z 4
_cell_length_a 10.6655(2)
_cell_length_b 12.6641(2)
_cell_length_c 19.5145(4)
_cell_measurement_reflns_used 6205
_cell_measurement_temperature 160.0(10)
_cell_measurement_theta_max 30.2116
_cell_measurement_theta_min 2.1717
_cell_volume 2635.80(8)
_computing_cell_refinement 'CrysAlis PRO (Agilent, 2011)'
_computing_data_collection 'CrysAlis PRO (Agilent, 2011)'
_computing_data_reduction 'CrysAlis PRO (Agilent, 2011)'
_computing_molecular_graphics 'ORTEPII (Johnson, 1976)'
_computing_publication_material
;
SHELXL97 (Sheldrick, 2008) and PLATON (Spek, 2009)
;
_computing_structure_refinement 'SHELXL97 (Sheldrick, 2008)'
_computing_structure_solution 'SHELXS97 (Sheldrick, 2008)'
_diffrn_ambient_temperature 160.0(10)
_diffrn_detector_area_resol_mean 10.3801
_diffrn_measured_fraction_theta_full 0.997
_diffrn_measured_fraction_theta_max 0.920
_diffrn_measurement_device_type 'Oxford SuperNova dual radiation'
_diffrn_measurement_method \w
_diffrn_radiation_monochromator mirror
_diffrn_radiation_source 'SuperNova (Mo) X-ray Source'
_diffrn_radiation_type 'Mo K\a'
_diffrn_radiation_wavelength 0.71073
_diffrn_reflns_av_R_equivalents 0.0375
_diffrn_reflns_av_sigmaI/netI 0.0341
_diffrn_reflns_limit_h_max 14
_diffrn_reflns_limit_h_min -14
_diffrn_reflns_limit_k_max 17
_diffrn_reflns_limit_k_min -17
_diffrn_reflns_limit_l_max 26
_diffrn_reflns_limit_l_min -25
_diffrn_reflns_number 17748
_diffrn_reflns_theta_full 27.50
_diffrn_reflns_theta_max 30.28
_diffrn_reflns_theta_min 2.50
_diffrn_standards_decay_% 0
_diffrn_standards_number 0
_exptl_absorpt_coefficient_mu 5.718
_exptl_absorpt_correction_T_max 1.00000
_exptl_absorpt_correction_T_min 0.89394
_exptl_absorpt_correction_type multi-scan
_exptl_absorpt_process_details '(CrysAlis PRO; Agilent, 2011)'
_exptl_crystal_colour colourless
_exptl_crystal_density_diffrn 1.565
_exptl_crystal_density_method 'not measured'
_exptl_crystal_description prism
_exptl_crystal_F_000 1232
_exptl_crystal_size_max 0.18
_exptl_crystal_size_mid 0.15
_exptl_crystal_size_min 0.12
_refine_diff_density_max 0.567
_refine_diff_density_min -1.033
_refine_ls_extinction_method none
_refine_ls_goodness_of_fit_ref 1.010
_refine_ls_hydrogen_treatment constr
_refine_ls_matrix_type full
_refine_ls_number_parameters 146
_refine_ls_number_reflns 3630
_refine_ls_number_restraints 0
_refine_ls_restrained_S_all 1.010
_refine_ls_R_factor_all 0.0474
_refine_ls_R_factor_gt 0.0241
_refine_ls_shift/su_max 0.002
_refine_ls_shift/su_mean 0.000
_refine_ls_structure_factor_coef Fsqd
_refine_ls_weighting_details 'w = 1/[\s^2^(Fo^2^)+(0.0145P)^2^+1.5270P] where P=(Fo^2^+2Fc^2^)/3'
_refine_ls_weighting_scheme calc
_refine_ls_wR_factor_gt 0.0427
_refine_ls_wR_factor_ref 0.0504
_reflns_number_gt 2389
_reflns_number_total 3631
_reflns_threshold_expression I>2\s(I)
_cod_data_source_file sk3424.cif
_cod_data_source_block I
_cod_original_cell_volume 2635.82(8)
_cod_database_code 2018355
_cod_database_fobs_code 2018355

loop_
_symmetry_equiv_pos_as_xyz
'x, y, z'
'-x+1/2, -y+1/2, z'
'x+1/2, -y, -z+1/2'
'-x, y+1/2, -z+1/2'
'-x, -y, -z'
'x-1/2, y-1/2, -z'
'-x-1/2, y, z-1/2'
'x, -y-1/2, z-1/2'

loop_
_atom_site_type_symbol
_atom_site_label
_atom_site_fract_x
_atom_site_fract_y
_atom_site_fract_z
_atom_site_U_iso_or_equiv
_atom_site_adp_type
_atom_site_calc_flag
_atom_site_refinement_flags
_atom_site_occupancy
_atom_site_symmetry_multiplicity
Au Au1 0.7500 0.2500 0.273821(7) 0.02254(5) Uani d S 1 2
Cl Cl1 0.7500 0.2500 0.15741(6) 0.0445(3) Uani d S 1 2
N N1 0.7199(2) 0.16942(16) 0.41739(12) 0.0238(5) Uani d . 1 1
C C1 0.7500 0.2500 0.37621(19) 0.0223(8) Uani d S 1 2
C C2 0.7313(3) 0.1993(2) 0.48525(15) 0.0296(7) Uani d . 1 1
H H2 0.7159 0.1565 0.5243 0.035 Uiso calc R 1 1
C C3 0.6762(3) 0.0675(2) 0.39390(15) 0.0232(6) Uani d . 1 1
C C4 0.5473(3) 0.0534(2) 0.38604(16) 0.0305(7) Uani d . 1 1
C C5 0.5073(3) -0.0439(2) 0.36134(18) 0.0388(8) Uani d . 1 1
H H5 0.4201 -0.0570 0.3561 0.047 Uiso calc R 1 1
C C6 0.5920(3) -0.1215(2) 0.34441(18) 0.0428(9) Uani d . 1 1
H H6 0.5629 -0.1868 0.3264 0.051 Uiso calc R 1 1
C C7 0.7186(3) -0.1055(2) 0.35334(19) 0.0418(9) Uani d . 1 1
H H7 0.7756 -0.1603 0.3418 0.050 Uiso calc R 1 1
C C8 0.7647(3) -0.0100(2) 0.37913(16) 0.0298(7) Uani d . 1 1
C C9 0.4543(3) 0.1411(2) 0.40055(18) 0.0368(8) Uani d . 1 1
H H9 0.4991 0.1968 0.4274 0.044 Uiso calc R 1 1
C C10 0.4095(3) 0.1911(3) 0.3341(2) 0.0551(11) Uani d . 1 1
H H10A 0.4821 0.2104 0.3059 0.083 Uiso calc R 1 1
H H10B 0.3605 0.2546 0.3445 0.083 Uiso calc R 1 1
H H10C 0.3570 0.1407 0.3090 0.083 Uiso calc R 1 1
C C11 0.3441(3) 0.1033(3) 0.4435(2) 0.0606(12) Uani d . 1 1
H H11A 0.2964 0.0503 0.4178 0.091 Uiso calc R 1 1
H H11B 0.2896 0.1633 0.4544 0.091 Uiso calc R 1 1
H H11C 0.3753 0.0718 0.4861 0.091 Uiso calc R 1 1
C C12 0.9042(3) 0.0040(2) 0.38976(18) 0.0346(8) Uani d . 1 1
H H12 0.9169 0.0714 0.4155 0.042 Uiso calc R 1 1
C C13 0.9729(3) 0.0139(3) 0.3216(2) 0.0565(10) Uani d . 1 1
H H13A 0.9667 -0.0529 0.2964 0.085 Uiso calc R 1 1
H H13B 1.0613 0.0304 0.3300 0.085 Uiso calc R 1 1
H H13C 0.9349 0.0706 0.2944 0.085 Uiso calc R 1 1
C C14 0.9607(3) -0.0848(3) 0.43245(19) 0.0471(9) Uani d . 1 1
H H14A 0.9166 -0.0894 0.4764 0.071 Uiso calc R 1 1
H H14B 1.0497 -0.0702 0.4406 0.071 Uiso calc R 1 1
H H14C 0.9520 -0.1518 0.4078 0.071 Uiso calc R 1 1

loop_
_atom_site_aniso_label
_atom_site_aniso_U_11
_atom_site_aniso_U_22
_atom_site_aniso_U_33
_atom_site_aniso_U_12
_atom_site_aniso_U_13
_atom_site_aniso_U_23
Au1 0.02696(8) 0.02273(7) 0.01793(8) 0.00231(7) 0.000 0.000
Cl1 0.0571(7) 0.0552(7) 0.0212(5) 0.0190(7) 0.000 0.000
N1 0.0356(14) 0.0160(10) 0.0197(13) 0.0014(9) 0.0004(10) -0.0016(10)
C1 0.0263(18) 0.0188(15) 0.0217(19) 0.0011(19) 0.000 0.000
C2 0.049(2) 0.0249(14) 0.0152(13) 0.0059(14) 0.0040(15) 0.0054(12)
C3 0.0343(16) 0.0154(12) 0.0199(15) -0.0013(11) -0.0002(13) 0.0022(13)
C4 0.0347(17) 0.0255(14) 0.0312(17) 0.0018(13) -0.0059(15) 0.0073(15)
C5 0.0371(19) 0.0306(16) 0.049(2) -0.0073(14) -0.0144(17) 0.0112(16)
C6 0.054(2) 0.0218(14) 0.053(2) -0.0037(15) -0.0150(19) 0.0007(17)
C7 0.050(2) 0.0219(14) 0.053(2) 0.0060(14) -0.0096(18) -0.0060(16)
C8 0.0365(18) 0.0218(12) 0.0310(16) 0.0021(13) -0.0008(15) -0.0019(13)
C9 0.0293(16) 0.0306(16) 0.050(2) 0.0021(13) 0.0007(16) 0.0035(17)
C10 0.0357(19) 0.058(2) 0.071(3) 0.0189(18) 0.011(2) 0.034(2)
C11 0.054(2) 0.059(2) 0.069(3) 0.018(2) 0.021(2) 0.028(2)
C12 0.0321(17) 0.0295(15) 0.042(2) 0.0055(13) 0.0006(16) -0.0082(16)
C13 0.046(2) 0.066(3) 0.058(3) 0.0104(19) 0.007(2) 0.005(2)
C14 0.046(2) 0.0438(19) 0.052(2) 0.0088(16) -0.0147(19) -0.0088(19)

loop_
_atom_type_symbol
_atom_type_description
_atom_type_number_in_cell
_atom_type_scat_dispersion_real
_atom_type_scat_dispersion_imag
_atom_type_scat_source
C C 108 0.0033 0.0016
; International Tables for Crystallography (1992).
Vol. C, Tables 4.2.6.8 and 6.1.1.4
;
H H 144 0.0000 0.0000
; International Tables for Crystallography (1992).
Vol. C, Tables 4.2.6.8 and 6.1.1.4
;
Au Au 4 -2.0133 8.8022
; International Tables for Crystallography (1992).
Vol. C, Tables 4.2.6.8 and 6.1.1.4
;
Cl Cl 4 0.1484 0.1585
; International Tables for Crystallography (1992).
Vol. C, Tables 4.2.6.8 and 6.1.1.4
;
N N 8 0.0061 0.0033
; International Tables for Crystallography (1992).
Vol. C, Tables 4.2.6.8 and 6.1.1.4
;

loop_
_geom_angle_atom_site_label_1
_geom_angle_atom_site_label_2
_geom_angle_atom_site_label_3
_geom_angle_site_symmetry_1
_geom_angle_site_symmetry_3
_geom_angle
C1 Au1 Cl1 . . 180
C1 N1 C2 . . 110.2(2)
C1 N1 C3 . . 124.6(2)
C2 N1 C3 . . 125.2(2)
N1 C1 N1 . 2_655 106.2(3)
N1 C1 Au1 . . 126.92(16)
C2 C2 N1 2_655 . 106.71(15)
C2 C2 H2 2_655 . 126.6
N1 C2 H2 . . 126.6
C8 C3 C4 . . 123.7(3)
C8 C3 N1 . . 118.5(2)
C4 C3 N1 . . 117.8(2)
C5 C4 C3 . . 117.0(3)
C5 C4 C9 . . 120.9(3)
C3 C4 C9 . . 122.0(3)
C6 C5 C4 . . 121.0(3)
C6 C5 H5 . . 119.5
C4 C5 H5 . . 119.5
C5 C6 C7 . . 120.6(3)
C5 C6 H6 . . 119.7
C7 C6 H6 . . 119.7
C6 C7 C8 . . 121.2(3)
C6 C7 H7 . . 119.4
C8 C7 H7 . . 119.4
C3 C8 C7 . . 116.5(3)
C3 C8 C12 . . 123.7(3)
C7 C8 C12 . . 119.8(3)
C4 C9 C10 . . 110.6(3)
C4 C9 C11 . . 112.2(3)
C10 C9 C11 . . 111.0(3)
C4 C9 H9 . . 107.6
C10 C9 H9 . . 107.6
C11 C9 H9 . . 107.6
C9 C10 H10A . . 109.5
C9 C10 H10B . . 109.5
H10A C10 H10B . . 109.5
C9 C10 H10C . . 109.5
H10A C10 H10C . . 109.5
H10B C10 H10C . . 109.5
C9 C11 H11A . . 109.5
C9 C11 H11B . . 109.5
H11A C11 H11B . . 109.5
C9 C11 H11C . . 109.5
H11A C11 H11C . . 109.5
H11B C11 H11C . . 109.5
C8 C12 C14 . . 112.2(3)
C8 C12 C13 . . 111.3(3)
C14 C12 C13 . . 110.4(3)
C8 C12 H12 . . 107.6
C14 C12 H12 . . 107.6
C13 C12 H12 . . 107.6
C12 C13 H13A . . 109.5
C12 C13 H13B . . 109.5
H13A C13 H13B . . 109.5
C12 C13 H13C . . 109.5
H13A C13 H13C . . 109.5
H13B C13 H13C . . 109.5
C12 C14 H14A . . 109.5
C12 C14 H14B . . 109.5
H14A C14 H14B . . 109.5
C12 C14 H14C . . 109.5
H14A C14 H14C . . 109.5
H14B C14 H14C . . 109.5

loop_
_geom_bond_atom_site_label_1
_geom_bond_atom_site_label_2
_geom_bond_site_symmetry_2
_geom_bond_distance
Au1 C1 . 1.998(4)
Au1 Cl1 . 2.2718(11)
N1 C1 . 1.338(3)
N1 C2 . 1.383(3)
N1 C3 . 1.446(3)
C2 C2 2_655 1.344(6)
C2 H2 . 0.9500
C3 C8 . 1.392(4)
C3 C4 . 1.395(4)
C4 C5 . 1.391(4)
C4 C9 . 1.515(4)
C5 C6 . 1.375(4)
C5 H5 . 0.9500
C6 C7 . 1.376(4)
C6 H6 . 0.9500
C7 C8 . 1.399(4)
C7 H7 . 0.9500
C8 C12 . 1.512(4)
C9 C10 . 1.521(5)
C9 C11 . 1.521(4)
C9 H9 . 1.0000
C10 H10A . 0.9800
C10 H10B . 0.9800
C10 H10C . 0.9800
C11 H11A . 0.9800
C11 H11B . 0.9800
C11 H11C . 0.9800
C12 C14 . 1.523(4)
C12 C13 . 1.525(5)
C12 H12 . 1.0000
C13 H13A . 0.9800
C13 H13B . 0.9800
C13 H13C . 0.9800
C14 H14A . 0.9800
C14 H14B . 0.9800
C14 H14C . 0.9800

loop_
_geom_torsion_atom_site_label_1
_geom_torsion_atom_site_label_2
_geom_torsion_atom_site_label_3
_geom_torsion_atom_site_label_4
_geom_torsion_site_symmetry_4
_geom_torsion
C2 N1 C1 N1 2_655 -0.14(15)
C3 N1 C1 N1 2_655 177.3(3)
C2 N1 C1 Au1 . 179.86(15)
C3 N1 C1 Au1 . -2.7(3)
C1 N1 C2 C2 2_655 0.4(4)
C3 N1 C2 C2 2_655 -177.0(3)
C1 N1 C3 C8 . 88.4(3)
C2 N1 C3 C8 . -94.5(3)
C1 N1 C3 C4 . -90.3(3)
C2 N1 C3 C4 . 86.7(4)
C8 C3 C4 C5 . -0.7(5)
N1 C3 C4 C5 . 178.0(3)
C8 C3 C4 C9 . -178.0(3)
N1 C3 C4 C9 . 0.7(4)
C3 C4 C5 C6 . -1.1(5)
C9 C4 C5 C6 . 176.2(3)
C4 C5 C6 C7 . 1.8(5)
C5 C6 C7 C8 . -0.6(6)
C4 C3 C8 C7 . 1.7(5)
N1 C3 C8 C7 . -176.9(3)
C4 C3 C8 C12 . -178.0(3)
N1 C3 C8 C12 . 3.4(4)
C6 C7 C8 C3 . -1.1(5)
C6 C7 C8 C12 . 178.7(3)
C5 C4 C9 C10 . -75.4(4)
C3 C4 C9 C10 . 101.9(4)
C5 C4 C9 C11 . 49.2(4)
C3 C4 C9 C11 . -133.6(3)
C3 C8 C12 C14 . 127.2(3)
C7 C8 C12 C14 . -52.5(4)
C3 C8 C12 C13 . -108.6(3)
C7 C8 C12 C13 . 71.7(4)
